data_7135533
loop_
_publ_author_name
'Tiwari, Shashikant'
'Sharma, Ritika'
'Rawat, Diwan S.'

_publ_section_title
;
 Experimental and spectroscopic evidence of the hidden triplet transition
 state of quinone methide: a new reactivity paradigm.
;
_journal_issue 7
_journal_name_full 'Chemical communications (Cambridge, England)'
_journal_page_first 2343
_journal_page_last 2347
_journal_paper_doi 10.1039/d5cc06672g
_journal_volume 62
_journal_year 2026
_chemical_formula_moiety 'C31 H35 N O4'
_chemical_formula_sum 'C31 H35 N O4'
_chemical_formula_weight 485.60
_space_group_crystal_system monoclinic
_space_group_IT_number 14
_space_group_name_Hall '-P 2ybc'
_space_group_name_H-M_alt 'P 1 21/c 1'
_atom_sites_solution_hydrogens geom
_audit_creation_date 2024-11-26
_audit_creation_method
;
Olex2 1.3
(compiled 2020.11.12 svn.r5f609507 for OlexSys, GUI svn.r6408)
;
_audit_update_record
;
2025-02-17 deposited with the CCDC.	2025-12-22 downloaded from the CCDC.
;
_cell_angle_alpha 90
_cell_angle_beta 97.619(3)
_cell_angle_gamma 90
_cell_formula_units_Z 4
_cell_length_a 9.2331(3)
_cell_length_b 14.1143(4)
_cell_length_c 20.5532(8)
_cell_measurement_reflns_used 10310
_cell_measurement_temperature 293(2)
_cell_measurement_theta_max 30.7790
_cell_measurement_theta_min 1.8390
_cell_volume 2654.82(16)
_computing_cell_refinement 'CrysAlisPro 1.171.43.106a (Rigaku OD, 2024)'
_computing_data_collection 'CrysAlisPro 1.171.43.106a (Rigaku OD, 2024)'
_computing_data_reduction 'CrysAlisPro 1.171.43.106a (Rigaku OD, 2024)'
_computing_molecular_graphics 'Olex2 1.3 (Dolomanov et al., 2009)'
_computing_publication_material 'Olex2 1.3 (Dolomanov et al., 2009)'
_computing_structure_refinement 'SHELXL 2016/4 (Sheldrick, 2015)'
_diffrn_ambient_temperature 293(2)
_diffrn_detector 'Hybrid Pixel Array Detector'
_diffrn_detector_area_resol_mean 10.0000
_diffrn_detector_type HyPix
_diffrn_measured_fraction_theta_full 1.000
_diffrn_measured_fraction_theta_max 0.781
_diffrn_measurement_details
;
List of Runs (angles in degrees, time in seconds):

  # Type    Start    End  Width  t~exp~   \w     \q     \k     \f   Frames
#--------------------------------------------------------------------------
  1  \w    -23.00   2.00   0.50    2.00    --   -5.38 -99.00 120.00   50
  2  \w      1.00  27.00   0.50    2.00    --   -5.38 -99.00  60.00   52
  3  \w    -12.00  22.00   0.50    2.00    --   -5.38 -99.00-150.00   68
  4  \w    -63.00  21.00   0.50    2.00    --    5.54 -63.00-142.00  168
  5  \w     -1.00  77.00   0.50    2.00    --    5.54  63.00  -5.00  156
;
_diffrn_measurement_device 'four-circle diffractometer'
_diffrn_measurement_device_type 'XtaLAB Synergy, Single source at home/near, HyPix'
_diffrn_measurement_method '\w scans'
_diffrn_orient_matrix_type 'CrysAlisPro convention (1999,Acta A55,543-557)'
_diffrn_orient_matrix_UB_11 0.0692123000
_diffrn_orient_matrix_UB_12 0.0103398000
_diffrn_orient_matrix_UB_13 0.0179416000
_diffrn_orient_matrix_UB_21 -0.0112562000
_diffrn_orient_matrix_UB_22 -0.0356459000
_diffrn_orient_matrix_UB_23 0.0231161000
_diffrn_orient_matrix_UB_31 0.0330260000
_diffrn_orient_matrix_UB_32 -0.0338836000
_diffrn_orient_matrix_UB_33 -0.0188654000
_diffrn_radiation_monochromator mirror
_diffrn_radiation_probe x-ray
_diffrn_radiation_type 'Mo K\a'
_diffrn_radiation_wavelength 0.71073
_diffrn_reflns_av_R_equivalents 0.0440
_diffrn_reflns_av_unetI/netI 0.0483
_diffrn_reflns_Laue_measured_fraction_full 1.000
_diffrn_reflns_Laue_measured_fraction_max 0.781
_diffrn_reflns_limit_h_max 11
_diffrn_reflns_limit_h_min -11
_diffrn_reflns_limit_k_max 19
_diffrn_reflns_limit_k_min -16
_diffrn_reflns_limit_l_max 28
_diffrn_reflns_limit_l_min -25
_diffrn_reflns_number 23182
_diffrn_reflns_point_group_measured_fraction_full 1.000
_diffrn_reflns_point_group_measured_fraction_max 0.781
_diffrn_reflns_theta_full 25.242
_diffrn_reflns_theta_max 31.066
_diffrn_reflns_theta_min 1.755
_diffrn_source 'micro-focus sealed X-ray tube'
_diffrn_source_type 'PhotonJet (Mo) X-ray Source'
_exptl_absorpt_coefficient_mu 0.080
_exptl_absorpt_correction_T_max 1.00000
_exptl_absorpt_correction_T_min 0.59275
_exptl_absorpt_correction_type multi-scan
_exptl_absorpt_process_details
;
CrysAlisPro 1.171.43.106a (Rigaku Oxford Diffraction, 2024)
Empirical absorption correction using spherical harmonics,
implemented in SCALE3 ABSPACK scaling algorithm.
;
_exptl_crystal_colour 'clear reddish red'
_exptl_crystal_colour_lustre clear
_exptl_crystal_colour_modifier reddish
_exptl_crystal_colour_primary red
_exptl_crystal_density_diffrn 1.215
_exptl_crystal_description block
_exptl_crystal_F_000 1040
_refine_diff_density_max 0.334
_refine_diff_density_min -0.247
_refine_diff_density_rms 0.060
_refine_ls_extinction_coef 0.0046(10)
_refine_ls_extinction_expression Fc^*^=kFc[1+0.001xFc^2^\l^3^/sin(2\q)]^-1/4^
_refine_ls_extinction_method 'SHELXL-2016/4 (Sheldrick 2016)'
_refine_ls_goodness_of_fit_ref 1.046
_refine_ls_hydrogen_treatment constr
_refine_ls_matrix_type full
_refine_ls_number_parameters 334
_refine_ls_number_reflns 6652
_refine_ls_number_restraints 0
_refine_ls_restrained_S_all 1.046
_refine_ls_R_factor_all 0.0657
_refine_ls_R_factor_gt 0.0477
_refine_ls_shift/su_max 0.001
_refine_ls_shift/su_mean 0.000
_refine_ls_structure_factor_coef Fsqd
_refine_ls_weighting_details 'w=1/[\s^2^(Fo^2^)+(0.0704P)^2^+0.5053P] where P=(Fo^2^+2Fc^2^)/3'
_refine_ls_weighting_scheme calc
_refine_ls_wR_factor_gt 0.1273
_refine_ls_wR_factor_ref 0.1396
_reflns_Friedel_coverage 0.000
_reflns_number_gt 5039
_reflns_number_total 6652
_reflns_threshold_expression 'I > 2\s(I)'
_cod_data_source_file d5cc06672g2.cif
_cod_data_source_block mv-15-l_auto
_cod_database_code 7135533
_shelx_shelxl_version_number 2016/4
_chemical_oxdiff_formula 'C H O N'
_chemical_oxdiff_usercomment 19-11-2024
_shelx_space_group_comment
;
The symmetry employed for this shelxl refinement is uniquely defined
by the following loop, which should always be used as a source of
symmetry information in preference to the above space-group names.
They are only intended as comments.
;
_reflns_odcompleteness_completeness 99.96
_reflns_odcompleteness_iscentric 1
_reflns_odcompleteness_theta 26.32
_olex2_refinement_description
;
1. Fixed Uiso
 At 1.2 times of:
  All C(H) groups
 At 1.5 times of:
  All C(H,H,H) groups
2.a Aromatic/amide H refined with riding coordinates:
 C2(H2), C36(H36), C6(H6), C13(H13), C32(H32), C35(H35), C34(H34), C33(H33),
 C25(H25), C27(H27), C26(H26)
2.b Idealised Me refined as rotating group:
 C16(H16A,H16B,H16C), C20(H20A,H20B,H20C), C17(H17A,H17B,H17C), C21(H21A,H21B,
 H21C), C22(H22A,H22B,H22C), C18(H18A,H18B,H18C), C11(H11A,H11B,H11C), C30(H30A,
 H30B,H30C)
;
_olex2_submission_special_instructions 'No special instructions were received'
_oxdiff_exptl_absorpt_empirical_details
;
Empirical correction (ABSPACK) includes:
- Absorption correction using spherical harmonics
- Frame scaling
;
_oxdiff_exptl_absorpt_empirical_full_max 1.496
_oxdiff_exptl_absorpt_empirical_full_min 0.493

loop_
_space_group_symop_operation_xyz
'x, y, z'
'-x, y+1/2, -z+1/2'
'-x, -y, -z'
'x, -y-1/2, z-1/2'

loop_
_atom_site_label
_atom_site_type_symbol
_atom_site_fract_x
_atom_site_fract_y
_atom_site_fract_z
_atom_site_U_iso_or_equiv
_atom_site_adp_type
_atom_site_occupancy
_atom_site_site_symmetry_order
_atom_site_calc_flag
_atom_site_refinement_flags_posn
_atom_site_refinement_flags_adp
_atom_site_refinement_flags_occupancy
_atom_site_disorder_assembly
_atom_site_disorder_group
O14 O 0.14117(12) 0.84342(7) 0.57301(5) 0.0307(2) Uani 1 1 d . . . . .
O10 O 0.17382(11) 0.57164(7) 0.28574(5) 0.0294(2) Uani 1 1 d . . . . .
O12 O 0.28071(14) 0.42791(7) 0.29500(5) 0.0364(3) Uani 1 1 d . . . . .
O29 O 0.53557(14) 0.55209(9) 0.14994(6) 0.0445(3) Uani 1 1 d . . . . .
N23 N 0.50466(13) 0.58155(8) 0.25750(6) 0.0263(3) Uani 1 1 d . . . . .
C4 C 0.17569(14) 0.77371(8) 0.54217(6) 0.0204(3) Uani 1 1 d . . . . .
C5 C 0.19743(14) 0.67919(8) 0.57465(6) 0.0190(3) Uani 1 1 d . . . . .
C3 C 0.19659(14) 0.78178(8) 0.47208(6) 0.0198(3) Uani 1 1 d . . . . .
C2 C 0.23510(14) 0.70374(8) 0.44036(7) 0.0200(3) Uani 1 1 d . . . . .
H2 H 0.249627 0.709765 0.396631 0.024 Uiso 1 1 calc R U . . .
C15 C 0.17327(15) 0.87780(9) 0.43737(7) 0.0234(3) Uani 1 1 d . . . . .
C36 C 0.39652(14) 0.37054(9) 0.43936(7) 0.0226(3) Uani 1 1 d . . . . .
H36 H 0.469639 0.391546 0.415796 0.027 Uiso 1 1 calc R U . . .
C1 C 0.25501(13) 0.61119(8) 0.47074(7) 0.0195(3) Uani 1 1 d . . . . .
C8 C 0.35756(14) 0.55228(8) 0.37271(6) 0.0197(3) Uani 1 1 d . . . . .
C6 C 0.23284(13) 0.60447(8) 0.53877(6) 0.0194(3) Uani 1 1 d . . . . .
H6 H 0.243500 0.545511 0.559044 0.023 Uiso 1 1 calc R U . . .
C7 C 0.29785(13) 0.53502(8) 0.43536(6) 0.0185(3) Uani 1 1 d . . . . .
C9 C 0.27213(15) 0.50824(9) 0.31274(7) 0.0227(3) Uani 1 1 d . . . . .
C13 C 0.47606(14) 0.60685(8) 0.37086(7) 0.0220(3) Uani 1 1 d . . . . .
H13 H 0.517444 0.632889 0.410587 0.026 Uiso 1 1 calc R U . . .
C19 C 0.18528(14) 0.67097(9) 0.64788(7) 0.0217(3) Uani 1 1 d . . . . .
C31 C 0.29158(14) 0.43499(8) 0.45603(6) 0.0190(3) Uani 1 1 d . . . . .
C24 C 0.54738(15) 0.62996(9) 0.31348(7) 0.0241(3) Uani 1 1 d . . . . .
C32 C 0.18002(14) 0.39992(9) 0.48940(7) 0.0226(3) Uani 1 1 d . . . . .
H32 H 0.107116 0.440647 0.499594 0.027 Uiso 1 1 calc R U . . .
C35 C 0.39276(16) 0.27602(10) 0.45750(7) 0.0284(3) Uani 1 1 d . . . . .
H35 H 0.463910 0.234461 0.446603 0.034 Uiso 1 1 calc R U . . .
C16 C 0.20632(18) 0.87246(10) 0.36640(7) 0.0310(3) Uani 1 1 d . . . . .
H16A H 0.305118 0.851526 0.365976 0.046 Uiso 1 1 calc R U . . .
H16B H 0.194043 0.933994 0.346535 0.046 Uiso 1 1 calc R U . . .
H16C H 0.140511 0.828500 0.342180 0.046 Uiso 1 1 calc R U . . .
C20 C 0.03266(16) 0.70110(10) 0.66237(7) 0.0286(3) Uani 1 1 d . . . . .
H20A H 0.013290 0.764833 0.647374 0.043 Uiso 1 1 calc R U . . .
H20B H 0.028980 0.697898 0.708774 0.043 Uiso 1 1 calc R U . . .
H20C H -0.039532 0.659356 0.639989 0.043 Uiso 1 1 calc R U . . .
C17 C 0.01343(17) 0.90957(10) 0.43556(8) 0.0317(3) Uani 1 1 d . . . . .
H17A H -0.049284 0.866543 0.408833 0.048 Uiso 1 1 calc R U . . .
H17B H 0.002023 0.972210 0.417405 0.048 Uiso 1 1 calc R U . . .
H17C H -0.012203 0.909790 0.479328 0.048 Uiso 1 1 calc R U . . .
C34 C 0.28343(17) 0.24333(9) 0.49179(8) 0.0298(3) Uani 1 1 d . . . . .
H34 H 0.281447 0.180067 0.504296 0.036 Uiso 1 1 calc R U . . .
C33 C 0.17680(16) 0.30556(10) 0.50738(7) 0.0277(3) Uani 1 1 d . . . . .
H33 H 0.102725 0.283680 0.530061 0.033 Uiso 1 1 calc R U . . .
C28 C 0.57274(17) 0.60043(11) 0.20661(8) 0.0329(3) Uani 1 1 d . . . . .
C25 C 0.65614(17) 0.69835(10) 0.31817(9) 0.0329(3) Uani 1 1 d . . . . .
H25 H 0.683326 0.730634 0.357336 0.039 Uiso 1 1 calc R U . . .
C21 C 0.2114(2) 0.56923(10) 0.67230(8) 0.0361(4) Uani 1 1 d . . . . .
H21A H 0.140587 0.528054 0.648372 0.054 Uiso 1 1 calc R U . . .
H21B H 0.202041 0.566234 0.718226 0.054 Uiso 1 1 calc R U . . .
H21C H 0.307840 0.549568 0.665642 0.054 Uiso 1 1 calc R U . . .
C22 C 0.30289(17) 0.73363(11) 0.68681(7) 0.0309(3) Uani 1 1 d . . . . .
H22A H 0.398014 0.712066 0.679493 0.046 Uiso 1 1 calc R U . . .
H22B H 0.294221 0.729750 0.732761 0.046 Uiso 1 1 calc R U . . .
H22C H 0.289770 0.798147 0.672432 0.046 Uiso 1 1 calc R U . . .
C18 C 0.27695(18) 0.95214(10) 0.47324(8) 0.0333(3) Uani 1 1 d . . . . .
H18A H 0.250658 0.963067 0.516266 0.050 Uiso 1 1 calc R U . . .
H18B H 0.269114 1.010311 0.448826 0.050 Uiso 1 1 calc R U . . .
H18C H 0.375672 0.929354 0.476987 0.050 Uiso 1 1 calc R U . . .
C11 C 0.07523(18) 0.54035(13) 0.22931(8) 0.0387(4) Uani 1 1 d . . . . .
H11A H 0.115518 0.555935 0.189935 0.058 Uiso 1 1 calc R U . . .
H11B H -0.017450 0.571310 0.228928 0.058 Uiso 1 1 calc R U . . .
H11C H 0.062154 0.473007 0.231590 0.058 Uiso 1 1 calc R U . . .
C27 C 0.68370(18) 0.66775(12) 0.20637(9) 0.0410(4) Uani 1 1 d . . . . .
H27 H 0.728612 0.678213 0.169100 0.049 Uiso 1 1 calc R U . . .
C26 C 0.72384(18) 0.71766(12) 0.26287(9) 0.0413(4) Uani 1 1 d . . . . .
H26 H 0.795685 0.764094 0.264432 0.050 Uiso 1 1 calc R U . . .
C30 C 0.4266(2) 0.48067(14) 0.15042(9) 0.0505(5) Uani 1 1 d . . . . .
H30A H 0.422124 0.443400 0.111138 0.076 Uiso 1 1 calc R U . . .
H30B H 0.333439 0.509944 0.152441 0.076 Uiso 1 1 calc R U . . .
H30C H 0.450798 0.440567 0.188019 0.076 Uiso 1 1 calc R U . . .

loop_
_atom_site_aniso_label
_atom_site_aniso_U_11
_atom_site_aniso_U_22
_atom_site_aniso_U_33
_atom_site_aniso_U_23
_atom_site_aniso_U_13
_atom_site_aniso_U_12
O14 0.0477(7) 0.0234(5) 0.0232(5) -0.0023(4) 0.0127(5) 0.0057(4)
O10 0.0271(5) 0.0340(5) 0.0257(6) -0.0032(4) -0.0013(4) 0.0012(4)
O12 0.0597(8) 0.0224(5) 0.0258(6) -0.0060(4) 0.0008(5) -0.0023(4)
O29 0.0472(7) 0.0649(8) 0.0243(6) 0.0022(5) 0.0153(5) 0.0136(6)
N23 0.0265(6) 0.0307(6) 0.0234(6) 0.0050(5) 0.0094(5) 0.0083(4)
C4 0.0234(7) 0.0208(6) 0.0177(7) -0.0016(5) 0.0049(5) -0.0002(4)
C5 0.0178(6) 0.0220(6) 0.0175(7) -0.0001(5) 0.0042(5) -0.0007(4)
C3 0.0214(6) 0.0216(6) 0.0167(7) 0.0007(5) 0.0040(5) -0.0004(4)
C2 0.0224(6) 0.0216(6) 0.0167(7) 0.0002(5) 0.0049(5) -0.0001(4)
C15 0.0321(7) 0.0187(6) 0.0196(7) 0.0013(5) 0.0051(5) 0.0013(5)
C36 0.0223(7) 0.0253(6) 0.0203(7) -0.0024(5) 0.0025(5) 0.0011(5)
C1 0.0188(6) 0.0220(6) 0.0183(7) -0.0010(5) 0.0040(5) 0.0001(4)
C8 0.0244(7) 0.0180(6) 0.0174(7) -0.0017(4) 0.0055(5) 0.0021(4)
C6 0.0201(6) 0.0195(6) 0.0189(7) 0.0007(4) 0.0038(5) -0.0007(4)
C7 0.0177(6) 0.0206(6) 0.0174(7) -0.0011(4) 0.0030(5) -0.0005(4)
C9 0.0278(7) 0.0236(6) 0.0179(7) -0.0002(5) 0.0070(5) -0.0032(5)
C13 0.0243(7) 0.0216(6) 0.0204(7) -0.0011(5) 0.0045(5) 0.0012(4)
C19 0.0251(7) 0.0235(6) 0.0175(7) 0.0002(5) 0.0057(5) 0.0009(5)
C31 0.0206(6) 0.0206(6) 0.0152(6) -0.0017(4) 0.0004(5) -0.0009(4)
C24 0.0231(7) 0.0243(6) 0.0259(7) 0.0059(5) 0.0070(5) 0.0050(5)
C32 0.0210(6) 0.0229(6) 0.0239(7) -0.0011(5) 0.0031(5) -0.0016(4)
C35 0.0331(8) 0.0240(7) 0.0268(8) -0.0043(5) -0.0008(6) 0.0070(5)
C16 0.0482(9) 0.0237(7) 0.0222(8) 0.0043(5) 0.0093(6) 0.0025(6)
C20 0.0276(7) 0.0371(8) 0.0228(8) -0.0021(6) 0.0099(6) -0.0013(5)
C17 0.0386(8) 0.0267(7) 0.0302(8) 0.0055(6) 0.0060(6) 0.0096(6)
C34 0.0380(8) 0.0197(6) 0.0295(8) 0.0018(5) -0.0032(6) -0.0025(5)
C33 0.0290(7) 0.0272(7) 0.0264(8) 0.0016(5) 0.0022(6) -0.0083(5)
C28 0.0318(8) 0.0446(8) 0.0240(8) 0.0103(6) 0.0100(6) 0.0170(6)
C25 0.0302(8) 0.0326(8) 0.0367(9) 0.0082(6) 0.0081(7) -0.0020(5)
C21 0.0604(11) 0.0296(8) 0.0205(8) 0.0052(6) 0.0137(7) 0.0072(6)
C22 0.0304(8) 0.0418(8) 0.0200(7) -0.0050(6) 0.0015(6) -0.0046(6)
C18 0.0460(9) 0.0255(7) 0.0295(8) -0.0008(6) 0.0090(7) -0.0082(6)
C11 0.0333(9) 0.0530(10) 0.0275(9) -0.0006(7) -0.0051(7) -0.0081(7)
C27 0.0342(9) 0.0558(10) 0.0366(10) 0.0235(8) 0.0180(7) 0.0120(7)
C26 0.0307(8) 0.0451(9) 0.0504(11) 0.0217(8) 0.0137(8) -0.0004(6)
C30 0.0545(12) 0.0687(13) 0.0295(10) -0.0129(8) 0.0099(8) 0.0096(9)

loop_
_atom_type_symbol
_atom_type_description
_atom_type_scat_dispersion_real
_atom_type_scat_dispersion_imag
_atom_type_scat_source
C C 0.0033 0.0016 'International Tables Vol C Tables 4.2.6.8 and 6.1.1.4'
H H 0.0000 0.0000 'International Tables Vol C Tables 4.2.6.8 and 6.1.1.4'
N N 0.0061 0.0033 'International Tables Vol C Tables 4.2.6.8 and 6.1.1.4'
O O 0.0106 0.0060 'International Tables Vol C Tables 4.2.6.8 and 6.1.1.4'

loop_
_geom_angle_atom_site_label_1
_geom_angle_atom_site_label_2
_geom_angle_atom_site_label_3
_geom_angle
_geom_angle_site_symmetry_1
_geom_angle_site_symmetry_3
_geom_angle_publ_flag
C9 O10 C11 116.60(12) . . ?
C28 O29 C30 116.68(13) . . ?
C28 N23 C24 117.24(13) . . ?
O14 C4 C5 120.73(12) . . ?
O14 C4 C3 120.87(11) . . ?
C3 C4 C5 118.40(10) . . ?
C4 C5 C19 119.00(10) . . ?
C6 C5 C4 118.76(11) . . ?
C6 C5 C19 122.19(11) . . ?
C4 C3 C15 119.45(11) . . ?
C2 C3 C4 118.85(11) . . ?
C2 C3 C15 121.70(12) . . ?
C3 C2 H2 118.2 . . ?
C3 C2 C1 123.59(12) . . ?
C1 C2 H2 118.2 . . ?
C3 C15 C17 110.12(11) . . ?
C3 C15 C18 109.83(12) . . ?
C16 C15 C3 111.49(11) . . ?
C16 C15 C17 107.65(12) . . ?
C16 C15 C18 107.45(12) . . ?
C17 C15 C18 110.26(12) . . ?
C31 C36 H36 119.5 . . ?
C35 C36 H36 119.5 . . ?
C35 C36 C31 120.99(13) . . ?
C6 C1 C2 116.79(11) . . ?
C7 C1 C2 120.15(12) . . ?
C7 C1 C6 123.03(11) . . ?
C7 C8 C9 115.28(11) . . ?
C13 C8 C7 121.04(12) . . ?
C13 C8 C9 123.63(12) . . ?
C5 C6 C1 123.58(11) . . ?
C5 C6 H6 118.2 . . ?
C1 C6 H6 118.2 . . ?
C1 C7 C8 119.49(11) . . ?
C1 C7 C31 124.47(11) . . ?
C31 C7 C8 116.03(10) . . ?
O10 C9 C8 108.38(11) . . ?
O12 C9 O10 125.07(13) . . ?
O12 C9 C8 126.26(13) . . ?
C8 C13 H13 116.3 . . ?
C8 C13 C24 127.35(13) . . ?
C24 C13 H13 116.3 . . ?
C5 C19 C20 111.00(11) . . ?
C5 C19 C21 111.43(11) . . ?
C5 C19 C22 109.23(11) . . ?
C20 C19 C22 109.98(11) . . ?
C21 C19 C20 107.72(12) . . ?
C21 C19 C22 107.40(12) . . ?
C36 C31 C7 119.61(11) . . ?
C32 C31 C36 117.80(11) . . ?
C32 C31 C7 122.52(11) . . ?
N23 C24 C13 117.54(12) . . ?
N23 C24 C25 122.54(13) . . ?
C25 C24 C13 119.91(14) . . ?
C31 C32 H32 119.5 . . ?
C33 C32 C31 120.93(13) . . ?
C33 C32 H32 119.5 . . ?
C36 C35 H35 119.9 . . ?
C34 C35 C36 120.22(13) . . ?
C34 C35 H35 119.9 . . ?
C15 C16 H16A 109.5 . . ?
C15 C16 H16B 109.5 . . ?
C15 C16 H16C 109.5 . . ?
H16A C16 H16B 109.5 . . ?
H16A C16 H16C 109.5 . . ?
H16B C16 H16C 109.5 . . ?
C19 C20 H20A 109.5 . . ?
C19 C20 H20B 109.5 . . ?
C19 C20 H20C 109.5 . . ?
H20A C20 H20B 109.5 . . ?
H20A C20 H20C 109.5 . . ?
H20B C20 H20C 109.5 . . ?
C15 C17 H17A 109.5 . . ?
C15 C17 H17B 109.5 . . ?
C15 C17 H17C 109.5 . . ?
H17A C17 H17B 109.5 . . ?
H17A C17 H17C 109.5 . . ?
H17B C17 H17C 109.5 . . ?
C35 C34 H34 120.2 . . ?
C35 C34 C33 119.59(13) . . ?
C33 C34 H34 120.2 . . ?
C32 C33 C34 120.42(13) . . ?
C32 C33 H33 119.8 . . ?
C34 C33 H33 119.8 . . ?
O29 C28 C27 116.22(14) . . ?
N23 C28 O29 119.20(15) . . ?
N23 C28 C27 124.58(16) . . ?
C24 C25 H25 120.7 . . ?
C24 C25 C26 118.55(16) . . ?
C26 C25 H25 120.7 . . ?
C19 C21 H21A 109.5 . . ?
C19 C21 H21B 109.5 . . ?
C19 C21 H21C 109.5 . . ?
H21A C21 H21B 109.5 . . ?
H21A C21 H21C 109.5 . . ?
H21B C21 H21C 109.5 . . ?
C19 C22 H22A 109.5 . . ?
C19 C22 H22B 109.5 . . ?
C19 C22 H22C 109.5 . . ?
H22A C22 H22B 109.5 . . ?
H22A C22 H22C 109.5 . . ?
H22B C22 H22C 109.5 . . ?
C15 C18 H18A 109.5 . . ?
C15 C18 H18B 109.5 . . ?
C15 C18 H18C 109.5 . . ?
H18A C18 H18B 109.5 . . ?
H18A C18 H18C 109.5 . . ?
H18B C18 H18C 109.5 . . ?
O10 C11 H11A 109.5 . . ?
O10 C11 H11B 109.5 . . ?
O10 C11 H11C 109.5 . . ?
H11A C11 H11B 109.5 . . ?
H11A C11 H11C 109.5 . . ?
H11B C11 H11C 109.5 . . ?
C28 C27 H27 121.2 . . ?
C26 C27 C28 117.63(15) . . ?
C26 C27 H27 121.2 . . ?
C25 C26 H26 120.3 . . ?
C27 C26 C25 119.43(15) . . ?
C27 C26 H26 120.3 . . ?
O29 C30 H30A 109.5 . . ?
O29 C30 H30B 109.5 . . ?
O29 C30 H30C 109.5 . . ?
H30A C30 H30B 109.5 . . ?
H30A C30 H30C 109.5 . . ?
H30B C30 H30C 109.5 . . ?

loop_
_geom_bond_atom_site_label_1
_geom_bond_atom_site_label_2
_geom_bond_distance
_geom_bond_site_symmetry_2
_geom_bond_publ_flag
O14 C4 1.2349(15) . ?
O10 C9 1.3413(17) . ?
O10 C11 1.4453(19) . ?
O12 C9 1.1968(16) . ?
O29 C28 1.354(2) . ?
O29 C30 1.425(2) . ?
N23 C24 1.3514(19) . ?
N23 C28 1.3170(18) . ?
C4 C5 1.4934(17) . ?
C4 C3 1.4830(18) . ?
C5 C6 1.3514(17) . ?
C5 C19 1.5285(18) . ?
C3 C2 1.3515(17) . ?
C3 C15 1.5333(17) . ?
C2 H2 0.9300 . ?
C2 C1 1.4491(17) . ?
C15 C16 1.5312(19) . ?
C15 C17 1.538(2) . ?
C15 C18 1.541(2) . ?
C36 H36 0.9300 . ?
C36 C31 1.4042(17) . ?
C36 C35 1.3868(19) . ?
C1 C6 1.4429(18) . ?
C1 C7 1.3848(17) . ?
C8 C7 1.4865(18) . ?
C8 C9 1.5066(19) . ?
C8 C13 1.3427(18) . ?
C6 H6 0.9300 . ?
C7 C31 1.4778(17) . ?
C13 H13 0.9300 . ?
C13 C24 1.4618(18) . ?
C19 C20 1.5383(19) . ?
C19 C21 1.5297(19) . ?
C19 C22 1.540(2) . ?
C31 C32 1.4013(18) . ?
C24 C25 1.387(2) . ?
C32 H32 0.9300 . ?
C32 C33 1.3836(19) . ?
C35 H35 0.9300 . ?
C35 C34 1.385(2) . ?
C16 H16A 0.9600 . ?
C16 H16B 0.9600 . ?
C16 H16C 0.9600 . ?
C20 H20A 0.9600 . ?
C20 H20B 0.9600 . ?
C20 H20C 0.9600 . ?
C17 H17A 0.9600 . ?
C17 H17B 0.9600 . ?
C17 H17C 0.9600 . ?
C34 H34 0.9300 . ?
C34 C33 1.388(2) . ?
C33 H33 0.9300 . ?
C28 C27 1.398(2) . ?
C25 H25 0.9300 . ?
C25 C26 1.395(2) . ?
C21 H21A 0.9600 . ?
C21 H21B 0.9600 . ?
C21 H21C 0.9600 . ?
C22 H22A 0.9600 . ?
C22 H22B 0.9600 . ?
C22 H22C 0.9600 . ?
C18 H18A 0.9600 . ?
C18 H18B 0.9600 . ?
C18 H18C 0.9600 . ?
C11 H11A 0.9600 . ?
C11 H11B 0.9600 . ?
C11 H11C 0.9600 . ?
C27 H27 0.9300 . ?
C27 C26 1.367(3) . ?
C26 H26 0.9300 . ?
C30 H30A 0.9600 . ?
C30 H30B 0.9600 . ?
C30 H30C 0.9600 . ?

loop_
_geom_torsion_atom_site_label_1
_geom_torsion_atom_site_label_2
_geom_torsion_atom_site_label_3
_geom_torsion_atom_site_label_4
_geom_torsion
_geom_torsion_site_symmetry_1
_geom_torsion_site_symmetry_2
_geom_torsion_site_symmetry_3
_geom_torsion_site_symmetry_4
_geom_torsion_publ_flag
O14 C4 C5 C6 178.93(12) . . . . ?
O14 C4 C5 C19 -3.61(19) . . . . ?
O14 C4 C3 C2 179.66(13) . . . . ?
O14 C4 C3 C15 -0.70(19) . . . . ?
O29 C28 C27 C26 -179.92(14) . . . . ?
N23 C24 C25 C26 0.0(2) . . . . ?
N23 C28 C27 C26 -0.3(2) . . . . ?
C4 C5 C6 C1 1.77(19) . . . . ?
C4 C5 C19 C20 60.14(15) . . . . ?
C4 C5 C19 C21 -179.79(12) . . . . ?
C4 C5 C19 C22 -61.29(15) . . . . ?
C4 C3 C2 C1 1.11(19) . . . . ?
C4 C3 C15 C16 177.59(12) . . . . ?
C4 C3 C15 C17 -62.99(16) . . . . ?
C4 C3 C15 C18 58.61(16) . . . . ?
C5 C4 C3 C2 -0.32(18) . . . . ?
C5 C4 C3 C15 179.32(11) . . . . ?
C3 C4 C5 C6 -1.09(18) . . . . ?
C3 C4 C5 C19 176.37(11) . . . . ?
C3 C2 C1 C6 -0.51(19) . . . . ?
C3 C2 C1 C7 -178.52(12) . . . . ?
C2 C3 C15 C16 -2.78(18) . . . . ?
C2 C3 C15 C17 116.64(14) . . . . ?
C2 C3 C15 C18 -121.76(14) . . . . ?
C2 C1 C6 C5 -1.03(18) . . . . ?
C2 C1 C7 C8 14.72(18) . . . . ?
C2 C1 C7 C31 -166.56(12) . . . . ?
C15 C3 C2 C1 -178.53(12) . . . . ?
C36 C31 C32 C33 2.3(2) . . . . ?
C36 C35 C34 C33 0.6(2) . . . . ?
C1 C7 C31 C36 -147.70(13) . . . . ?
C1 C7 C31 C32 35.39(19) . . . . ?
C8 C7 C31 C36 31.06(17) . . . . ?
C8 C7 C31 C32 -145.85(12) . . . . ?
C8 C13 C24 N23 -10.3(2) . . . . ?
C8 C13 C24 C25 170.66(13) . . . . ?
C6 C5 C19 C20 -122.49(13) . . . . ?
C6 C5 C19 C21 -2.43(18) . . . . ?
C6 C5 C19 C22 116.08(14) . . . . ?
C6 C1 C7 C8 -163.16(12) . . . . ?
C6 C1 C7 C31 15.56(19) . . . . ?
C7 C1 C6 C5 176.92(13) . . . . ?
C7 C8 C9 O10 91.65(13) . . . . ?
C7 C8 C9 O12 -82.38(17) . . . . ?
C7 C8 C13 C24 179.78(11) . . . . ?
C7 C31 C32 C33 179.30(13) . . . . ?
C9 C8 C7 C1 -119.26(13) . . . . ?
C9 C8 C7 C31 61.91(15) . . . . ?
C9 C8 C13 C24 -3.1(2) . . . . ?
C13 C8 C7 C1 58.13(17) . . . . ?
C13 C8 C7 C31 -120.70(13) . . . . ?
C13 C8 C9 O10 -85.66(15) . . . . ?
C13 C8 C9 O12 100.31(17) . . . . ?
C13 C24 C25 C26 178.92(13) . . . . ?
C19 C5 C6 C1 -175.60(11) . . . . ?
C31 C36 C35 C34 0.9(2) . . . . ?
C31 C32 C33 C34 -0.9(2) . . . . ?
C24 N23 C28 O29 178.58(12) . . . . ?
C24 N23 C28 C27 -1.1(2) . . . . ?
C24 C25 C26 C27 -1.3(2) . . . . ?
C35 C36 C31 C7 -179.39(12) . . . . ?
C35 C36 C31 C32 -2.3(2) . . . . ?
C35 C34 C33 C32 -0.6(2) . . . . ?
C28 N23 C24 C13 -177.77(11) . . . . ?
C28 N23 C24 C25 1.21(19) . . . . ?
C28 C27 C26 C25 1.5(2) . . . . ?
C11 O10 C9 O12 -2.5(2) . . . . ?
C11 O10 C9 C8 -176.66(12) . . . . ?
C30 O29 C28 N23 -2.1(2) . . . . ?
C30 O29 C28 C27 177.61(14) . . . . ?
